data_2243452
loop_
_publ_author_name
'Mills, Stuart'
'Aishima, Jun'
'Aragao, David'
'Caradoc-Davies, Tom Tudor'
'Cowieson, Nathan'
'Gee, Christine L.'
'Ericsson, Daniel'
'Harrop, Stephen'
'Panjikar, Santosh'
'Smith, Kate Mary Louise'
'Riboldi-Tunnicliffe, Alan'
'Williamson, Rachel'
'Price, Jason Roy'

_publ_section_title
;
 Crystal structure of posnjakite formed in the first crystal water-cooling
 line of the ANSTO Melbourne Australian Synchrotron MX1 Double Crystal
 Monochromator
;
_journal_coeditor_code TX2024
_journal_issue 7
_journal_name_full 'Acta Crystallographica Section E'
_journal_page_first 1136
_journal_page_last 1138
_journal_paper_doi 10.1107/S2056989020008099
_journal_volume 76
_journal_year 2020
_chemical_absolute_configuration ad
_chemical_formula_iupac 'Cu4 (S O)4 (O H)6 (H2 O)'
_chemical_formula_sum 'Cu4 H8 O11 S'
_chemical_formula_weight 470.28
_chemical_name_common Posnjakite
_chemical_name_systematic
;
Poly[[hexa-\m-hydroxido-tetracopper(II)] sulfate monohydrate]
;
_space_group_crystal_system monoclinic
_space_group_IT_number 7
_space_group_name_Hall 'P -2yac'
_space_group_name_H-M_alt 'P 1 n 1'
_atom_sites_solution_hydrogens difmap
_audit_creation_method SHELXL-2018/3
_cell_angle_alpha 90
_cell_angle_beta 107.32(3)
_cell_angle_gamma 90
_cell_formula_units_Z 2
_cell_length_a 7.8400(16)
_cell_length_b 6.3400(13)
_cell_length_c 9.768(2)
_cell_measurement_reflns_used 96
_cell_measurement_temperature 100(2)
_cell_volume 463.51(18)
_computing_cell_refinement
;
<i>XDS</i> (Kabsch, 2010)
;
_computing_data_collection '<i>AS QEGUI</i>'
_computing_data_reduction
;
<i>XDS</i> (Kabsch, 2010))
;
_computing_molecular_graphics
;
<i>shelXle</i> (H\"ubschle <i>et al.</i>,  2011), ORTEP-3 for Windows
(Farrugia,
2012)
;
_computing_publication_material
;
publCIF (Westrip, 2010)
;
_computing_structure_refinement
;
SHELXL (Sheldrick, 2015b)
;
_computing_structure_solution
;
SHELXT (Sheldrick, 2015a)
;
_diffrn_ambient_temperature 100(2)
_diffrn_measured_fraction_theta_full 0.999
_diffrn_measured_fraction_theta_max 0.992
_diffrn_measurement_device_type 'MX1 Beamline Australian Synchrotron'
_diffrn_measurement_method 'Silicon 111'
_diffrn_radiation_type synchrotron
_diffrn_radiation_wavelength 0.71074
_diffrn_reflns_av_R_equivalents 0.0185
_diffrn_reflns_av_unetI/netI 0.0246
_diffrn_reflns_limit_h_max 9
_diffrn_reflns_limit_h_min -9
_diffrn_reflns_limit_k_max 7
_diffrn_reflns_limit_k_min -7
_diffrn_reflns_limit_l_max 11
_diffrn_reflns_limit_l_min -12
_diffrn_reflns_number 5709
_diffrn_reflns_theta_full 25.242
_diffrn_reflns_theta_max 26.000
_diffrn_reflns_theta_min 2.939
_diffrn_source 'Double Crystal Monochromator'
_exptl_absorpt_coefficient_mu 9.326
_exptl_absorpt_correction_T_max 0.7458
_exptl_absorpt_correction_T_min 0.5170
_exptl_absorpt_correction_type multi-scan
_exptl_absorpt_process_details
;
(SADABS; Bruker, 2001)
;
_exptl_crystal_colour blue
_exptl_crystal_density_diffrn 3.370
_exptl_crystal_description plate
_exptl_crystal_F_000 456
_exptl_crystal_size_max 0.150
_exptl_crystal_size_mid 0.100
_exptl_crystal_size_min 0.050
_refine_diff_density_max 0.666
_refine_diff_density_min -0.919
_refine_ls_abs_structure_details
;
Flack <i>x</i> determined using 745 quotients
[(<i>I</i>^+^)-(<i>I</i>^-^)]/[(<i>I</i>^+^)+(<i>I</i>^-^)]
(Parsons <i>et al.</i>,  2013)
;
_refine_ls_abs_structure_Flack 0.128(16)
_refine_ls_extinction_method none
_refine_ls_goodness_of_fit_ref 1.059
_refine_ls_hydrogen_treatment refxyz
_refine_ls_matrix_type full
_refine_ls_number_parameters 157
_refine_ls_number_reflns 1763
_refine_ls_number_restraints 19
_refine_ls_restrained_S_all 1.056
_refine_ls_R_factor_all 0.0306
_refine_ls_R_factor_gt 0.0288
_refine_ls_shift/su_max 0.000
_refine_ls_shift/su_mean 0.000
_refine_ls_structure_factor_coef Fsqd
_refine_ls_weighting_details 'w=1/[\s^2^(Fo^2^)+(0.0447P)^2^] where P=(Fo^2^+2Fc^2^)/3'
_refine_ls_weighting_scheme calc
_refine_ls_wR_factor_gt 0.0714
_refine_ls_wR_factor_ref 0.0738
_reflns_number_gt 1652
_reflns_number_total 1763
_reflns_threshold_expression 'I > 2\s(I)'
_cod_data_source_file tx2024sup1.cif
_cod_data_source_block I
_cod_original_sg_symbol_H-M 'P n'
_cod_database_code 2243452
_shelx_space_group_comment
;
The symmetry employed for this shelxl refinement is uniquely defined
by the following loop, which should always be used as a source of
symmetry information in preference to the above space-group names.
They are only intended as comments.
;

loop_
_space_group_symop_operation_xyz
'x, y, z'
'x+1/2, -y, z+1/2'

loop_
_atom_site_type_symbol
_atom_site_label
_atom_site_fract_x
_atom_site_fract_y
_atom_site_fract_z
_atom_site_U_iso_or_equiv
_atom_site_adp_type
_atom_site_calc_flag
_atom_site_occupancy
_atom_site_disorder_assembly
_atom_site_disorder_group
Cu Cu1 0.64047(12) 0.74631(16) 0.76709(10) 0.0112(2) Uani d 1 . .
Cu Cu2 0.40646(10) 0.48699(12) 0.51341(8) 0.0113(4) Uani d 1 . .
Cu Cu3 0.37581(9) 0.98271(12) 0.52445(7) 0.0117(4) Uani d 1 . .
Cu Cu4 0.14420(12) 0.75064(16) 0.26663(9) 0.0108(2) Uani d 1 . .
O O1 0.4814(10) 0.4981(7) 0.7249(8) 0.0150(14) Uani d 1 . .
H H1 0.398(10) 0.481(12) 0.765(10) 0.022 Uiso d 1 . .
O O2 0.5487(8) 0.2232(8) 0.5561(7) 0.0129(11) Uani d 1 . .
H H2 0.625(9) 0.211(12) 0.502(8) 0.019 Uiso d 1 . .
O O3 0.4523(10) 0.9538(8) 0.7302(7) 0.0157(12) Uani d 1 . .
H H3 0.382(10) 0.941(14) 0.779(8) 0.024 Uiso d 1 . .
O O4 0.3320(10) 0.4581(8) 0.3087(7) 0.0132(12) Uani d 1 . .
H H4 0.408(10) 0.436(12) 0.263(8) 0.020 Uiso d 1 . .
O O5 0.2300(9) 0.7197(7) 0.4785(7) 0.0145(11) Uani d 1 . .
H H5 0.134(9) 0.715(12) 0.505(9) 0.022 Uiso d 1 . .
O O6 0.3032(10) 1.0043(7) 0.3128(7) 0.0124(13) Uani d 1 . .
H H6 0.376(10) 1.021(11) 0.262(9) 0.019 Uiso d 1 . .
O O11 0.6098(9) 0.7456(7) 0.5254(8) 0.0170(12) Uiso d 1 . .
O O12 0.7217(8) 0.6493(7) 0.3281(6) 0.0221(10) Uiso d 1 . .
S S1A 0.7607(9) 0.7811(8) 0.4618(7) 0.0195(19) Uiso d 0.7 A 1
O O13A 0.7641(12) 1.0103(9) 0.4267(9) 0.0178(16) Uiso d 0.7 A 1
O O14A 0.9297(11) 0.7171(13) 0.5649(9) 0.0204(17) Uiso d 0.7 A 1
S S1B 0.7426(14) 0.7916(17) 0.4462(11) 0.009(3) Uiso d 0.3 A 2
O O13B 0.699(2) 1.008(2) 0.3789(19) 0.019(4) Uiso d 0.3 A 2
O O14B 0.922(2) 0.799(3) 0.5522(17) 0.018(4) Uiso d 0.3 A 2
O O7 0.6288(8) 0.7998(8) 0.0410(7) 0.0207(10) Uani d 1 . .
H H7B 0.645(10) 0.722(10) 0.117(6) 0.031 Uiso d 1 . .
H H7A 0.526(6) 0.869(11) 0.020(8) 0.031 Uiso d 1 . .

loop_
_atom_site_aniso_label
_atom_site_aniso_U_11
_atom_site_aniso_U_22
_atom_site_aniso_U_33
_atom_site_aniso_U_12
_atom_site_aniso_U_13
_atom_site_aniso_U_23
Cu1 0.0116(4) 0.0092(4) 0.0113(4) 0.0003(2) 0.0010(3) 0.0002(2)
Cu2 0.0131(9) 0.0097(4) 0.0097(6) 0.0000(4) 0.0012(5) 0.0004(4)
Cu3 0.0124(9) 0.0108(4) 0.0098(6) 0.0000(5) 0.0002(5) -0.0005(5)
Cu4 0.0124(4) 0.0094(4) 0.0094(4) -0.0011(2) 0.0011(3) 0.0001(2)
O1 0.016(4) 0.016(2) 0.013(3) -0.0010(19) 0.005(2) 0.0006(16)
O2 0.013(3) 0.014(3) 0.011(2) 0.001(2) 0.002(2) -0.0001(18)
O3 0.017(3) 0.018(3) 0.013(3) 0.000(2) 0.006(2) 0.000(2)
O4 0.015(3) 0.014(3) 0.010(3) 0.001(2) 0.003(2) -0.001(2)
O5 0.016(3) 0.015(2) 0.014(2) -0.001(2) 0.006(2) 0.000(2)
O6 0.010(3) 0.014(3) 0.013(3) -0.0005(18) 0.003(2) 0.0006(17)
O7 0.018(2) 0.021(3) 0.022(3) 0.002(2) 0.005(2) 0.004(2)

loop_
_atom_type_symbol
_atom_type_description
_atom_type_scat_dispersion_real
_atom_type_scat_dispersion_imag
_atom_type_scat_source
O O 0.0106 0.0060 'International Tables Vol C Tables 4.2.6.8 and 6.1.1.4'
H H 0.0000 0.0000 'International Tables Vol C Tables 4.2.6.8 and 6.1.1.4'
S S 0.1246 0.1234 'International Tables Vol C Tables 4.2.6.8 and 6.1.1.4'
Cu Cu 0.3201 1.2651 'International Tables Vol C Tables 4.2.6.8 and 6.1.1.4'

loop_
_geom_angle_atom_site_label_1
_geom_angle_atom_site_label_2
_geom_angle_atom_site_label_3
_geom_angle_site_symmetry_1
_geom_angle_site_symmetry_3
_geom_angle
_geom_angle_publ_flag
O3 Cu1 O4 . 2_565 178.6(4) ?
O3 Cu1 O1 . . 96.0(3) ?
O4 Cu1 O1 2_565 . 85.0(3) ?
O3 Cu1 O6 . 2_575 84.5(3) ?
O4 Cu1 O6 2_565 2_575 94.5(3) ?
O1 Cu1 O6 . 2_575 179.1(4) ?
O3 Cu1 O11 . . 88.2(3) ?
O4 Cu1 O11 2_565 . 93.0(2) ?
O1 Cu1 O11 . . 85.3(3) ?
O6 Cu1 O11 2_575 . 95.5(2) ?
O3 Cu1 Cu3 . . 37.9(2) ?
O4 Cu1 Cu3 2_565 . 143.3(2) ?
O1 Cu1 Cu3 . . 89.3(2) ?
O6 Cu1 Cu3 2_575 . 91.51(19) ?
O11 Cu1 Cu3 . . 50.39(16) ?
O3 Cu1 Cu2 . 2_565 141.5(2) ?
O4 Cu1 Cu2 2_565 2_565 37.3(2) ?
O1 Cu1 Cu2 . 2_565 91.1(2) ?
O6 Cu1 Cu2 2_575 2_565 88.07(19) ?
O11 Cu1 Cu2 . 2_565 130.19(16) ?
Cu3 Cu1 Cu2 . 2_565 179.32(4) ?
O4 Cu2 O1 . . 176.5(2) ?
O4 Cu2 O5 . . 84.9(3) ?
O1 Cu2 O5 . . 97.4(3) ?
O4 Cu2 O2 . . 96.7(2) ?
O1 Cu2 O2 . . 80.6(3) ?
O5 Cu2 O2 . . 169.6(3) ?
O4 Cu2 O11 . . 96.6(2) ?
O1 Cu2 O11 . . 86.2(3) ?
O5 Cu2 O11 . . 85.1(2) ?
O2 Cu2 O11 . . 104.8(3) ?
O4 Cu2 Cu4 . 2_565 136.77(17) ?
O1 Cu2 Cu4 . 2_565 40.67(17) ?
O5 Cu2 Cu4 . 2_565 137.9(2) ?
O2 Cu2 Cu4 . 2_565 40.18(19) ?
O11 Cu2 Cu4 . 2_565 93.75(18) ?
O4 Cu2 Cu1 . 2_464 37.7(2) ?
O1 Cu2 Cu1 . 2_464 139.7(2) ?
O5 Cu2 Cu1 . 2_464 86.97(19) ?
O2 Cu2 Cu1 . 2_464 88.10(19) ?
O11 Cu2 Cu1 . 2_464 134.10(19) ?
Cu4 Cu2 Cu1 2_565 2_464 120.91(4) ?
O3 Cu3 O6 . . 178.0(3) ?
O3 Cu3 O5 . . 97.7(2) ?
O6 Cu3 O5 . . 81.7(3) ?
O3 Cu3 O2 . 1_565 85.7(3) ?
O6 Cu3 O2 . 1_565 94.6(2) ?
O5 Cu3 O2 . 1_565 170.8(3) ?
O3 Cu3 O11 . . 86.3(3) ?
O6 Cu3 O11 . . 91.7(2) ?
O5 Cu3 O11 . . 82.0(2) ?
O2 Cu3 O11 1_565 . 89.7(2) ?
O3 Cu3 O7 . 2_475 89.5(2) ?
O6 Cu3 O7 . 2_475 92.5(3) ?
O5 Cu3 O7 . 2_475 94.3(2) ?
O2 Cu3 O7 1_565 2_475 94.3(2) ?
O11 Cu3 O7 . 2_475 174.0(2) ?
O3 Cu3 Cu4 . . 138.42(17) ?
O6 Cu3 Cu4 . . 41.10(16) ?
O5 Cu3 Cu4 . . 40.70(19) ?
O2 Cu3 Cu4 1_565 . 135.46(18) ?
O11 Cu3 Cu4 . . 88.09(17) ?
O7 Cu3 Cu4 2_475 . 92.24(15) ?
O3 Cu3 Cu1 . . 37.98(19) ?
O6 Cu3 Cu1 . . 139.99(19) ?
O5 Cu3 Cu1 . . 88.6(2) ?
O2 Cu3 Cu1 1_565 . 88.94(17) ?
O11 Cu3 Cu1 . . 48.41(18) ?
O7 Cu3 Cu1 2_475 . 127.04(15) ?
Cu4 Cu3 Cu1 . . 120.83(4) ?
O2 Cu4 O5 2_464 . 177.5(3) ?
O2 Cu4 O1 2_464 2_464 80.3(3) ?
O5 Cu4 O1 . 2_464 97.6(3) ?
O2 Cu4 O6 2_464 . 100.6(3) ?
O5 Cu4 O6 . . 81.3(3) ?
O1 Cu4 O6 2_464 . 178.1(4) ?
O2 Cu4 O4 2_464 . 105.9(2) ?
O5 Cu4 O4 . . 74.8(2) ?
O1 Cu4 O4 2_464 . 74.8(2) ?
O6 Cu4 O4 . . 106.4(3) ?
O2 Cu4 O3 2_464 2_474 75.5(2) ?
O5 Cu4 O3 . 2_474 103.8(2) ?
O1 Cu4 O3 2_464 2_474 104.9(3) ?
O6 Cu4 O3 . 2_474 73.9(2) ?
O4 Cu4 O3 . 2_474 178.4(3) ?
O2 Cu4 Cu3 2_464 . 140.94(16) ?
O5 Cu4 Cu3 . . 40.93(15) ?
O1 Cu4 Cu3 2_464 . 138.3(2) ?
O6 Cu4 Cu3 . . 40.5(2) ?
O4 Cu4 Cu3 . . 92.84(17) ?
O3 Cu4 Cu3 2_474 . 86.39(18) ?
O2 Cu4 Cu2 2_464 2_464 40.42(15) ?
O5 Cu4 Cu2 . 2_464 137.68(16) ?
O1 Cu4 Cu2 2_464 2_464 40.2(2) ?
O6 Cu4 Cu2 . 2_464 140.9(2) ?
O4 Cu4 Cu2 . 2_464 87.18(17) ?
O3 Cu4 Cu2 2_474 2_464 93.56(17) ?
Cu3 Cu4 Cu2 . 2_464 178.43(5) ?
Cu1 O1 Cu2 . . 102.7(3) ?
Cu1 O1 Cu4 . 2_565 105.2(4) ?
Cu2 O1 Cu4 . 2_565 99.1(3) ?
Cu1 O1 H1 . . 122(5) ?
Cu2 O1 H1 . . 116(6) ?
Cu4 O1 H1 2_565 . 110(5) ?
Cu4 O2 Cu2 2_565 . 99.4(2) ?
Cu4 O2 Cu3 2_565 1_545 104.7(3) ?
Cu2 O2 Cu3 . 1_545 107.3(3) ?
Cu4 O2 H2 2_565 . 120(5) ?
Cu2 O2 H2 . . 112(5) ?
Cu3 O2 H2 1_545 . 112(5) ?
Cu3 O3 Cu1 . . 104.1(3) ?
Cu3 O3 Cu4 . 2_575 93.9(2) ?
Cu1 O3 Cu4 . 2_575 95.5(3) ?
Cu3 O3 H3 . . 124(6) ?
Cu1 O3 H3 . . 115(6) ?
Cu4 O3 H3 2_575 . 119(6) ?
Cu2 O4 Cu1 . 2_464 105.0(3) ?
Cu2 O4 Cu4 . . 95.1(2) ?
Cu1 O4 Cu4 2_464 . 94.9(3) ?
Cu2 O4 H4 . . 121(5) ?
Cu1 O4 H4 2_464 . 113(5) ?
Cu4 O4 H4 . . 123(5) ?
Cu2 O5 Cu4 . . 104.8(3) ?
Cu2 O5 Cu3 . . 105.1(3) ?
Cu4 O5 Cu3 . . 98.4(2) ?
Cu2 O5 H5 . . 123(5) ?
Cu4 O5 H5 . . 105(6) ?
Cu3 O5 H5 . . 117(5) ?
Cu3 O6 Cu1 . 2_474 104.7(3) ?
Cu3 O6 Cu4 . . 98.4(3) ?
Cu1 O6 Cu4 2_474 . 105.8(4) ?
Cu3 O6 H6 . . 125(6) ?
Cu1 O6 H6 2_474 . 105(5) ?
Cu4 O6 H6 . . 116(5) ?
S1B O11 Cu2 . . 134.4(5) ?
S1A O11 Cu2 . . 135.5(4) ?
S1B O11 Cu1 . . 130.7(5) ?
S1A O11 Cu1 . . 124.6(4) ?
Cu2 O11 Cu1 . . 84.9(2) ?
S1B O11 Cu3 . . 122.0(5) ?
S1A O11 Cu3 . . 127.2(3) ?
Cu2 O11 Cu3 . . 85.8(2) ?
Cu1 O11 Cu3 . . 81.2(2) ?
O14A S1A O13A . . 110.7(6) ?
O14A S1A O12 . . 110.6(5) ?
O13A S1A O12 . . 110.8(5) ?
O14A S1A O11 . . 109.6(5) ?
O13A S1A O11 . . 108.0(5) ?
O12 S1A O11 . . 107.1(4) ?
O12 S1B O14B . . 116.1(10) ?
O12 S1B O11 . . 111.2(7) ?
O14B S1B O11 . . 107.9(9) ?
O12 S1B O13B . . 105.3(9) ?
O14B S1B O13B . . 108.6(12) ?
O11 S1B O13B . . 107.3(10) ?
Cu3 O7 H7B 2_574 . 118(5) ?
Cu3 O7 H7A 2_574 . 113(5) ?
H7B O7 H7A . . 112(6) ?

loop_
_geom_bond_atom_site_label_1
_geom_bond_atom_site_label_2
_geom_bond_site_symmetry_2
_geom_bond_distance
_geom_bond_publ_flag
Cu1 O3 . 1.929(7) ?
Cu1 O4 2_565 1.933(7) ?
Cu1 O1 . 1.974(6) ?
Cu1 O6 2_575 1.997(6) ?
Cu1 O11 . 2.300(7) ?
Cu1 Cu3 . 3.0399(14) ?
Cu1 Cu2 2_565 3.0558(14) ?
Cu2 O4 . 1.918(7) ?
Cu2 O1 . 1.974(7) ?
Cu2 O5 . 1.981(6) ?
Cu2 O2 . 1.984(5) ?
Cu2 O11 . 2.265(6) ?
Cu2 Cu4 2_565 3.0194(14) ?
Cu3 O3 . 1.927(7) ?
Cu3 O6 . 1.979(7) ?
Cu3 O5 . 1.996(6) ?
Cu3 O2 1_565 2.002(6) ?
Cu3 O11 . 2.370(6) ?
Cu3 O7 2_475 2.422(6) ?
Cu3 Cu4 . 3.0135(14) ?
Cu4 O2 2_464 1.975(7) ?
Cu4 O5 . 1.986(7) ?
Cu4 O1 2_464 1.993(6) ?
Cu4 O6 . 2.002(6) ?
Cu4 O4 . 2.327(6) ?
Cu4 O3 2_474 2.363(6) ?
O1 H1 . 0.87(6) ?
O2 H2 . 0.91(6) ?
O3 H3 . 0.83(6) ?
O4 H4 . 0.86(6) ?
O5 H5 . 0.87(6) ?
O6 H6 . 0.86(6) ?
O11 S1B . 1.499(11) ?
O11 S1A . 1.508(8) ?
O12 S1B . 1.435(11) ?
O12 S1A . 1.503(6) ?
S1A O14A . 1.463(9) ?
S1A O13A . 1.495(8) ?
S1B O14B . 1.479(17) ?
S1B O13B . 1.516(19) ?
O7 H7B . 0.87(3) ?
O7 H7A . 0.89(3) ?

loop_
_geom_hbond_atom_site_label_D
_geom_hbond_atom_site_label_H
_geom_hbond_atom_site_label_A
_geom_hbond_site_symmetry_A
_geom_hbond_distance_DH
_geom_hbond_distance_HA
_geom_hbond_distance_DA
_geom_hbond_angle_DHA
_geom_hbond_publ_flag
O1 H1 O12 2_465 0.87(6) 1.86(6) 2.693(9) 160(7) yes
O7 H7B O12 . 0.87(3) 2.02(4) 2.844(7) 158(7) yes
O2 H2 O13A 1_545 0.91(6) 1.95(6) 2.746(9) 144(7) yes
O2 H2 O13B 1_545 0.91(6) 1.96(7) 2.731(18) 141(7) yes
O3 H3 O13A 2_475 0.83(6) 1.96(6) 2.757(10) 161(9) yes
O3 H3 O13B 2_475 0.83(6) 1.99(7) 2.799(19) 164(9) yes
O7 H7A O13A 2_474 0.89(3) 2.13(3) 2.995(10) 167(7) yes
O4 H4 O14A 2_464 0.86(6) 2.22(7) 2.929(9) 141(7) yes
O4 H4 O14B 2_464 0.86(6) 2.57(7) 3.239(18) 136(7) yes
O5 H5 O14A 1_455 0.87(6) 1.86(6) 2.727(9) 177(8) yes
O5 H5 O14B 1_455 0.87(6) 1.93(6) 2.763(17) 162(7) yes
O6 H6 O13B . 0.86(6) 2.45(8) 2.98(2) 120(7) yes
O6 H6 O14B 2_474 0.86(6) 2.47(7) 3.211(17) 145(7) yes
O7 H7A O13B 2_474 0.89(3) 2.64(4) 3.489(18) 161(7) yes
O7 H7A O14B 2_474 0.89(3) 2.31(6) 3.034(19) 139(7) yes

_cod_database_fobs_code 2243452
